data_4036960
loop_
_publ_author_name
'Romero, R Mart\'in'
'Souto, Jos\'e A'
'Mu\~niz, Kilian'

_publ_section_title
;
 Substitution Effects of Hypervalent Iodine(III) Reagents in the
 Diamination of Styrene.
;
_journal_issue 14
_journal_name_full 'The Journal of organic chemistry'
_journal_page_first 6118
_journal_page_last 6122
_journal_paper_doi 10.1021/acs.joc.6b01070
_journal_volume 81
_journal_year 2016
_chemical_formula_sum 'C42 H29 F6 I2 N2 O9 S4'
_chemical_formula_weight 1201.71
_space_group_IT_number 2
_space_group_name_Hall '-P 1'
_space_group_name_H-M_alt 'P -1'
_symmetry_cell_setting triclinic
_symmetry_space_group_name_H-M 'P -1'
_atom_sites_solution_hydrogens geom
_atom_sites_solution_primary direct
_atom_sites_solution_secondary difmap
_audit_creation_method SHELXL-97
_cell_angle_alpha 106.514(7)
_cell_angle_beta 107.072(7)
_cell_angle_gamma 100.270(5)
_cell_formula_units_Z 2
_cell_length_a 12.6692(11)
_cell_length_b 12.6854(12)
_cell_length_c 15.731(2)
_cell_measurement_reflns_used 9274
_cell_measurement_temperature 100(2)
_cell_measurement_theta_max 30.61
_cell_measurement_theta_min 2.54
_cell_volume 2220.6(4)
_computing_cell_refinement 'Bruker APEX2 v2009.1-0'
_computing_data_collection 'Bruker APEX2 v2009.1-0'
_computing_data_reduction 'Bruker SAINT V7.60A'
_computing_molecular_graphics 'Bruker SHELXTL'
_computing_publication_material 'Bruker SHELXTL'
_computing_structure_refinement 'SHELXS-97 (Sheldrick, 2008)'
_computing_structure_solution SIR2008
_diffrn_ambient_temperature 100(2)
_diffrn_detector_area_resol_mean 512
_diffrn_detector_type '4K CCD area detector APEX II'
_diffrn_measured_fraction_theta_full 0.985
_diffrn_measured_fraction_theta_max 0.985
_diffrn_measurement_device_type 'Kappa 4-axis goniometer bruker-nonius'
_diffrn_measurement_method
;
 Fullsphere data collection, phi and omega scans
;
_diffrn_measurement_specimen_support 'magnetic support whith 10 micron nylon fiber cryoloop'
_diffrn_radiation_monochromator 'Multilayer Montel 200 mirrors'
_diffrn_radiation_type MoK\a
_diffrn_radiation_wavelength 0.71073
_diffrn_reflns_av_R_equivalents 0.0423
_diffrn_reflns_av_sigmaI/netI 0.0576
_diffrn_reflns_limit_h_max 18
_diffrn_reflns_limit_h_min -18
_diffrn_reflns_limit_k_max 17
_diffrn_reflns_limit_k_min -18
_diffrn_reflns_limit_l_max 22
_diffrn_reflns_limit_l_min -22
_diffrn_reflns_number 32782
_diffrn_reflns_theta_full 30.61
_diffrn_reflns_theta_max 30.61
_diffrn_reflns_theta_min 1.75
_diffrn_source 'rotating anode X-ray tube'
_diffrn_source_current 70
_diffrn_source_power 50
_diffrn_source_size '3 mm x 0.3 mm fine focus'
_diffrn_source_type 'Bruker-Nonius FR 591'
_exptl_absorpt_coefficient_mu 1.687
_exptl_absorpt_correction_T_max 0.9265
_exptl_absorpt_correction_T_min 0.7991
_exptl_absorpt_correction_type empirical
_exptl_absorpt_process_details
; 
 SADABS Version 2008/1 Bruker-Nonius
 Blessing, Acta Cryst. (1995) A51 33-38
;
_exptl_crystal_colour colourless
_exptl_crystal_density_diffrn 1.797
_exptl_crystal_density_method 'not measured'
_exptl_crystal_description block
_exptl_crystal_F_000 1182
_exptl_crystal_size_max 0.1
_exptl_crystal_size_mid 0.1
_exptl_crystal_size_min 0.1
_refine_diff_density_max 6.580
_refine_diff_density_min -3.079
_refine_diff_density_rms 0.264
_refine_ls_extinction_method none
_refine_ls_goodness_of_fit_ref 1.103
_refine_ls_hydrogen_treatment noref
_refine_ls_matrix_type full
_refine_ls_number_parameters 590
_refine_ls_number_reflns 13479
_refine_ls_number_restraints 0
_refine_ls_restrained_S_all 1.103
_refine_ls_R_factor_all 0.0889
_refine_ls_R_factor_gt 0.0685
_refine_ls_shift/su_max 0.001
_refine_ls_shift/su_mean 0.000
_refine_ls_structure_factor_coef Fsqd
_refine_ls_weighting_details 'calc w=1/[\s^2^(Fo^2^)+(0.0519P)^2^+36.1737P] where P=(Fo^2^+2Fc^2^)/3'
_refine_ls_weighting_scheme calc
_refine_ls_wR_factor_gt 0.1583
_refine_ls_wR_factor_ref 0.1818
_reflns_number_gt 11567
_reflns_number_total 13479
_reflns_threshold_expression >2sigma(I)
_cod_data_source_file jo6b01070_si_004.cif
_cod_data_source_block mo_js267bb
_cod_depositor_comments
;
The following automatic conversions were performed:

data name '_diffrn_measurement_specimen_suppport' was replaced with
'_diffrn_measurement_specimen_support' as specified in the
replacement file
'/home/saulius/struct/COD-crude-data/automatic-downloads/DataCite-retrospective/ACS/depositions/lib/lists/replacement-tags.lst'.

Automatic conversion script
Id: cif_correct_tags 6909 2019-04-08 15:41:33Z antanas 

The following automatic conversions were performed:

data item '_symmetry_cell_setting' value 'Triclinic' was changed to
'triclinic' in accordance with the
/home/saulius/struct/COD-crude-data/automatic-downloads/DataCite-retrospective/ACS/depositions/lib/dictionaries/cif_core.dic
dictionary named 'cif_core.dic' version 2.4.2 last updated on
2011-04-26.

Automatic conversion script
Id: cif_fix_values 6909 2019-04-08 15:41:33Z antanas 
;
_cod_original_sg_symbol_H-M P-1
_cod_database_code 4036960

loop_
_symmetry_equiv_pos_as_xyz
'x, y, z'
'-x, -y, -z'

loop_
_atom_site_label
_atom_site_type_symbol
_atom_site_fract_x
_atom_site_fract_y
_atom_site_fract_z
_atom_site_U_iso_or_equiv
_atom_site_adp_type
_atom_site_occupancy
_atom_site_symmetry_multiplicity
_atom_site_calc_flag
_atom_site_refinement_flags
C1A C 0.6666(8) -0.1754(8) -0.0977(7) 0.0207(17) Uani 1 1 d .
C2A C 0.5719(8) -0.1457(8) -0.0844(7) 0.0256(19) Uani 1 1 d .
H2A H 0.5676 -0.0709 -0.0735 0.031 Uiso 1 1 calc R
C3A C 0.4831(8) -0.2297(8) -0.0876(7) 0.0251(19) Uani 1 1 d .
H3A H 0.4188 -0.2102 -0.0785 0.030 Uiso 1 1 calc R
C4A C 0.4866(8) -0.3414(8) -0.1038(7) 0.0238(18) Uani 1 1 d .
C5A C 0.5833(8) -0.3685(8) -0.1169(7) 0.0258(19) Uani 1 1 d .
H5A H 0.5871 -0.4436 -0.1285 0.031 Uiso 1 1 calc R
C6A C 0.6751(8) -0.2856(8) -0.1130(7) 0.0228(19) Uani 1 1 d .
H6A H 0.7403 -0.3043 -0.1205 0.027 Uiso 1 1 calc R
C7A C 0.3895(9) -0.4326(9) -0.1076(8) 0.031(2) Uani 1 1 d .
H7A1 H 0.3707 -0.5000 -0.1626 0.047 Uiso 1 1 calc R
H7A2 H 0.3232 -0.4048 -0.1115 0.047 Uiso 1 1 calc R
H7A3 H 0.4127 -0.4513 -0.0511 0.047 Uiso 1 1 calc R
C8A C 0.8917(8) 0.2416(8) -0.0046(8) 0.0196(18) Uani 1 1 d .
C9A C 0.8826(8) 0.2276(8) -0.0962(7) 0.0235(18) Uani 1 1 d .
H9A H 0.8213 0.1718 -0.1474 0.028 Uiso 1 1 calc R
C10A C 0.9671(8) 0.2988(9) -0.1114(7) 0.026(2) Uani 1 1 d .
H10A H 0.9605 0.2911 -0.1735 0.032 Uiso 1 1 calc R
C11A C 1.0603(8) 0.3805(8) -0.0365(7) 0.0217(17) Uani 1 1 d .
C12A C 1.0693(8) 0.3904(8) 0.0558(8) 0.0250(19) Uani 1 1 d .
H12A H 1.1314 0.4455 0.1068 0.030 Uiso 1 1 calc R
C13A C 0.9882(8) 0.3204(8) 0.0736(6) 0.0196(16) Uani 1 1 d .
H13A H 0.9970 0.3251 0.1355 0.024 Uiso 1 1 calc R
C14A C 1.1524(9) 0.4553(9) -0.0533(9) 0.031(2) Uani 1 1 d .
H14A H 1.2213 0.4316 -0.0379 0.046 Uiso 1 1 calc R
H14B H 1.1681 0.5337 -0.0137 0.046 Uiso 1 1 calc R
H14C H 1.1265 0.4483 -0.1190 0.046 Uiso 1 1 calc R
C15A C 0.7842(7) -0.0762(8) 0.1515(6) 0.0173(16) Uani 1 1 d .
C16A C 0.7079(9) -0.0147(8) 0.1725(7) 0.0254(18) Uani 1 1 d .
H16A H 0.7209 0.0618 0.1780 0.030 Uiso 1 1 calc R
C17A C 0.6118(8) -0.0718(9) 0.1848(7) 0.0262(19) Uani 1 1 d .
H17A H 0.5600 -0.0331 0.1995 0.031 Uiso 1 1 calc R
C18A C 0.5939(7) -0.1863(8) 0.1750(6) 0.0192(16) Uani 1 1 d .
C19A C 0.6696(9) -0.2443(9) 0.1525(8) 0.029(2) Uani 1 1 d .
H19A H 0.6556 -0.3215 0.1453 0.035 Uiso 1 1 calc R
C20A C 0.7662(8) -0.1903(9) 0.1404(7) 0.0251(19) Uani 1 1 d .
H20A H 0.8173 -0.2299 0.1252 0.030 Uiso 1 1 calc R
C21A C 0.4926(8) -0.2499(9) 0.1890(7) 0.0257(19) Uani 1 1 d .
C22A C 1.0998(7) 0.2181(7) 0.3713(6) 0.0167(15) Uani 1 1 d .
C23A C 1.0669(7) 0.3173(7) 0.3892(7) 0.0209(16) Uani 1 1 d .
H23A H 1.0035 0.3203 0.4072 0.025 Uiso 1 1 calc R
C24A C 1.1287(8) 0.4127(7) 0.3801(7) 0.0211(16) Uani 1 1 d .
H24A H 1.1075 0.4804 0.3923 0.025 Uiso 1 1 calc R
C25A C 1.2227(8) 0.4056(7) 0.3525(7) 0.0211(17) Uani 1 1 d .
C26A C 1.2535(8) 0.3064(8) 0.3339(7) 0.0230(18) Uani 1 1 d .
H26A H 1.3161 0.3033 0.3149 0.028 Uiso 1 1 calc R
C27A C 1.1926(7) 0.2090(8) 0.3429(7) 0.0196(17) Uani 1 1 d .
H27A H 1.2135 0.1411 0.3303 0.023 Uiso 1 1 calc R
C28A C 1.2878(10) 0.5106(8) 0.3432(8) 0.030(2) Uani 1 1 d .
C29A C 0.7698(7) 0.1144(8) 0.5187(6) 0.0158(16) Uani 1 1 d .
C30A C 0.7590(8) 0.1456(8) 0.6068(7) 0.0211(17) Uani 1 1 d .
H30A H 0.7986 0.2186 0.6518 0.025 Uiso 1 1 calc R
C31A C 0.6891(9) 0.0677(9) 0.6274(7) 0.026(2) Uani 1 1 d .
H31A H 0.6835 0.0884 0.6872 0.032 Uiso 1 1 calc R
C32A C 0.6261(7) -0.0422(8) 0.5599(7) 0.0197(16) Uani 1 1 d .
C33A C 0.6376(8) -0.0700(8) 0.4712(7) 0.0224(18) Uani 1 1 d .
H33A H 0.5970 -0.1424 0.4254 0.027 Uiso 1 1 calc R
C34A C 0.7079(8) 0.0070(8) 0.4493(7) 0.0227(18) Uani 1 1 d .
H34A H 0.7134 -0.0128 0.3895 0.027 Uiso 1 1 calc R
C35A C 0.5481(8) -0.1240(9) 0.5814(8) 0.029(2) Uani 1 1 d .
H35A H 0.5750 -0.1079 0.6487 0.043 Uiso 1 1 calc R
H35B H 0.5470 -0.2009 0.5488 0.043 Uiso 1 1 calc R
H35C H 0.4716 -0.1162 0.5604 0.043 Uiso 1 1 calc R
C36A C 1.1732(8) 0.3599(8) 0.6281(7) 0.0227(18) Uani 1 1 d .
C37A C 1.1462(8) 0.4611(8) 0.6591(8) 0.0262(19) Uani 1 1 d .
C38A C 1.2192(9) 0.5627(8) 0.6666(9) 0.033(2) Uani 1 1 d .
C39A C 1.3173(8) 0.5625(10) 0.6445(8) 0.033(2) Uani 1 1 d .
C40A C 1.3442(8) 0.4607(10) 0.6143(8) 0.030(2) Uani 1 1 d .
C41A C 1.2711(8) 0.3574(9) 0.6062(7) 0.024(2) Uani 1 1 d .
C42A C 1.3974(10) 0.6739(11) 0.6550(9) 0.044(3) Uani 1 1 d .
F1A F 0.5259(6) -0.3088(7) 0.2466(5) 0.0377(16) Uani 1 1 d .
F2A F 0.4118(5) -0.3261(6) 0.1076(5) 0.0315(14) Uani 1 1 d .
F3A F 0.4390(6) -0.1813(6) 0.2290(5) 0.0336(14) Uani 1 1 d .
F4A F 1.3533(8) 0.5893(6) 0.4249(6) 0.054(2) Uani 1 1 d .
F5A F 1.3560(7) 0.4857(6) 0.2935(6) 0.045(2) Uani 1 1 d .
F6A F 1.2153(7) 0.5597(6) 0.2949(6) 0.0441(18) Uani 1 1 d .
I1A I 0.93672(4) 0.00490(5) 0.14075(4) 0.01535(11) Uani 1 1 d .
I2A I 1.00677(5) 0.06734(4) 0.37843(4) 0.01548(11) Uani 1 1 d .
N1A N 0.8205(6) 0.0313(6) 0.0060(5) 0.0129(13) Uani 1 1 d .
N2A N 0.9822(6) 0.1828(7) 0.5102(6) 0.0170(14) Uani 1 1 d .
O1A O 0.8760(6) -0.1248(6) -0.0933(5) 0.0216(13) Uani 1 1 d .
O2A O 0.7420(7) -0.0327(6) -0.1734(5) 0.0249(14) Uani 1 1 d .
O3A O 0.6755(6) 0.1339(6) -0.0505(5) 0.0231(14) Uani 1 1 d .
O4A O 0.8082(6) 0.1990(6) 0.1181(5) 0.0227(13) Uani 1 1 d .
O5A O 1.0283(5) -0.0209(5) 0.2600(4) 0.0153(10) Uani 1 1 d .
O6A O 0.8074(6) 0.1854(6) 0.3889(5) 0.0238(14) Uani 1 1 d .
O7A O 0.8723(6) 0.3256(6) 0.5495(5) 0.0219(13) Uani 1 1 d .
O8A O 1.1500(6) 0.1483(6) 0.6166(4) 0.0199(13) Uani 1 1 d .
O9A O 1.0321(6) 0.2543(6) 0.6881(5) 0.0244(14) Uani 1 1 d .
S1A S 0.78212(19) -0.07201(19) -0.09584(17) 0.0177(4) Uani 1 1 d .
S2A S 0.78829(18) 0.15231(18) 0.01873(15) 0.0160(4) Uani 1 1 d .
S3A S 0.85671(18) 0.21280(18) 0.49012(16) 0.0165(4) Uani 1 1 d .
S4A S 1.08214(19) 0.23029(19) 0.61756(16) 0.0171(4) Uani 1 1 d .

loop_
_atom_site_aniso_label
_atom_site_aniso_U_11
_atom_site_aniso_U_22
_atom_site_aniso_U_33
_atom_site_aniso_U_23
_atom_site_aniso_U_13
_atom_site_aniso_U_12
C1A 0.020(4) 0.014(4) 0.030(4) 0.007(3) 0.016(3) 0.000(3)
C2A 0.022(4) 0.016(4) 0.039(5) 0.005(4) 0.021(4) -0.001(3)
C3A 0.019(4) 0.019(4) 0.040(5) 0.008(4) 0.021(4) 0.000(3)
C4A 0.024(4) 0.019(4) 0.026(4) 0.007(3) 0.013(3) -0.005(3)
C5A 0.024(4) 0.016(4) 0.041(5) 0.013(4) 0.018(4) -0.001(3)
C6A 0.015(4) 0.017(4) 0.038(5) 0.013(3) 0.013(3) 0.000(3)
C7A 0.027(5) 0.027(5) 0.038(5) 0.012(4) 0.018(4) -0.008(4)
C8A 0.014(4) 0.015(4) 0.035(5) 0.012(3) 0.015(4) 0.003(3)
C9A 0.022(4) 0.020(4) 0.025(4) 0.013(3) 0.007(3) -0.005(3)
C10A 0.024(4) 0.026(5) 0.033(5) 0.019(4) 0.012(4) -0.001(4)
C11A 0.018(4) 0.015(4) 0.042(5) 0.014(4) 0.018(4) 0.007(3)
C12A 0.016(4) 0.016(4) 0.043(5) 0.013(4) 0.011(4) 0.001(3)
C13A 0.015(4) 0.016(4) 0.023(4) 0.005(3) 0.006(3) -0.002(3)
C14A 0.026(5) 0.019(4) 0.057(7) 0.018(4) 0.026(5) 0.003(4)
C15A 0.012(3) 0.024(4) 0.020(4) 0.015(3) 0.008(3) 0.000(3)
C16A 0.029(5) 0.021(4) 0.039(5) 0.019(4) 0.020(4) 0.008(4)
C17A 0.023(4) 0.028(5) 0.036(5) 0.017(4) 0.019(4) 0.007(4)
C18A 0.016(4) 0.022(4) 0.022(4) 0.011(3) 0.010(3) 0.000(3)
C19A 0.033(5) 0.018(4) 0.049(6) 0.018(4) 0.027(4) 0.004(4)
C20A 0.019(4) 0.026(5) 0.034(4) 0.009(4) 0.019(4) 0.002(3)
C21A 0.018(4) 0.034(5) 0.032(5) 0.022(4) 0.012(3) 0.002(4)
C22A 0.016(3) 0.008(3) 0.029(4) 0.007(3) 0.014(3) -0.001(3)
C23A 0.017(4) 0.018(4) 0.031(4) 0.010(3) 0.015(3) 0.001(3)
C24A 0.022(4) 0.015(4) 0.032(4) 0.011(3) 0.014(3) 0.006(3)
C25A 0.024(4) 0.013(4) 0.030(4) 0.008(3) 0.019(4) 0.000(3)
C26A 0.022(4) 0.018(4) 0.039(5) 0.012(4) 0.025(4) 0.005(3)
C27A 0.012(3) 0.019(4) 0.030(4) 0.012(3) 0.009(3) -0.002(3)
C28A 0.041(6) 0.015(4) 0.042(5) 0.008(4) 0.032(5) -0.001(4)
C29A 0.008(3) 0.019(4) 0.026(4) 0.009(3) 0.012(3) 0.005(3)
C30A 0.016(4) 0.017(4) 0.029(4) 0.008(3) 0.010(3) -0.002(3)
C31A 0.027(5) 0.027(5) 0.035(5) 0.014(4) 0.024(4) 0.003(4)
C32A 0.009(3) 0.021(4) 0.035(5) 0.017(3) 0.008(3) 0.004(3)
C33A 0.018(4) 0.014(4) 0.038(5) 0.009(3) 0.016(4) 0.003(3)
C34A 0.014(4) 0.016(4) 0.038(5) 0.012(4) 0.010(3) 0.000(3)
C35A 0.016(4) 0.032(5) 0.044(6) 0.025(4) 0.011(4) 0.001(4)
C36A 0.015(4) 0.022(4) 0.030(4) 0.018(4) 0.003(3) -0.002(3)
C37A 0.024(4) 0.013(4) 0.042(5) 0.014(4) 0.010(4) 0.004(3)
C38A 0.026(5) 0.015(4) 0.053(6) 0.018(4) 0.008(4) -0.004(3)
C39A 0.020(4) 0.035(5) 0.039(5) 0.026(5) 0.000(4) -0.007(4)
C40A 0.014(4) 0.037(5) 0.037(5) 0.021(4) 0.007(4) -0.005(4)
C41A 0.017(4) 0.030(5) 0.030(4) 0.019(4) 0.010(3) 0.000(3)
C42A 0.033(5) 0.040(6) 0.047(6) 0.034(5) -0.001(5) -0.017(5)
F1A 0.029(3) 0.053(4) 0.050(4) 0.039(3) 0.021(3) 0.009(3)
F2A 0.022(3) 0.030(3) 0.035(3) 0.011(3) 0.009(2) -0.007(2)
F3A 0.027(3) 0.040(4) 0.041(3) 0.015(3) 0.024(3) 0.008(3)
F4A 0.064(5) 0.026(3) 0.049(4) 0.006(3) 0.020(4) -0.025(3)
F5A 0.058(5) 0.023(3) 0.078(5) 0.020(3) 0.057(4) 0.008(3)
F6A 0.049(4) 0.036(4) 0.066(5) 0.037(4) 0.032(4) 0.009(3)
I1A 0.0119(2) 0.0129(2) 0.0242(2) 0.00952(18) 0.00934(18) 0.00120(16)
I2A 0.0134(2) 0.0119(2) 0.0245(2) 0.00971(18) 0.00953(18) 0.00182(16)
N1A 0.013(3) 0.010(3) 0.017(3) 0.004(2) 0.008(2) 0.001(2)
N2A 0.006(3) 0.020(3) 0.028(4) 0.010(3) 0.008(3) 0.004(3)
O1A 0.015(3) 0.018(3) 0.039(4) 0.013(3) 0.018(3) 0.006(2)
O2A 0.031(4) 0.022(3) 0.025(3) 0.011(3) 0.015(3) 0.000(3)
O3A 0.018(3) 0.024(3) 0.036(4) 0.018(3) 0.014(3) 0.009(3)
O4A 0.030(4) 0.016(3) 0.032(3) 0.013(2) 0.021(3) 0.008(3)
O5A 0.016(3) 0.013(3) 0.018(2) 0.004(2) 0.008(2) 0.0040(18)
O6A 0.021(3) 0.029(4) 0.029(3) 0.020(3) 0.011(3) 0.005(3)
O7A 0.017(3) 0.010(3) 0.044(4) 0.011(3) 0.017(3) 0.006(2)
O8A 0.029(3) 0.015(3) 0.010(3) 0.002(2) 0.006(2) 0.000(2)
O9A 0.025(3) 0.023(3) 0.030(3) 0.013(3) 0.017(3) 0.001(3)
S1A 0.0142(9) 0.0143(9) 0.0264(10) 0.0078(8) 0.0127(8) -0.0015(7)
S2A 0.0146(9) 0.0141(9) 0.0263(9) 0.0120(7) 0.0126(7) 0.0045(7)
S3A 0.0132(9) 0.0131(9) 0.0295(10) 0.0112(7) 0.0126(7) 0.0043(7)
S4A 0.0152(9) 0.0143(9) 0.0266(10) 0.0113(8) 0.0110(8) 0.0029(7)

loop_
_atom_type_symbol
_atom_type_description
_atom_type_scat_dispersion_real
_atom_type_scat_dispersion_imag
_atom_type_scat_source
C C 0.0033 0.0016 'International Tables Vol C Tables 4.2.6.8 and 6.1.1.4'
H H 0.0000 0.0000 'International Tables Vol C Tables 4.2.6.8 and 6.1.1.4'
F F 0.0171 0.0103 'International Tables Vol C Tables 4.2.6.8 and 6.1.1.4'
I I -0.4742 1.8119 'International Tables Vol C Tables 4.2.6.8 and 6.1.1.4'
N N 0.0061 0.0033 'International Tables Vol C Tables 4.2.6.8 and 6.1.1.4'
O O 0.0106 0.0060 'International Tables Vol C Tables 4.2.6.8 and 6.1.1.4'
S S 0.1246 0.1234 'International Tables Vol C Tables 4.2.6.8 and 6.1.1.4'

loop_
_geom_angle_atom_site_label_1
_geom_angle_atom_site_label_2
_geom_angle_atom_site_label_3
_geom_angle
C2A C1A C6A 121.6(8)
C2A C1A S1A 120.5(7)
C6A C1A S1A 117.9(7)
C1A C2A C3A 118.4(9)
C4A C3A C2A 122.2(9)
C3A C4A C5A 117.9(8)
C3A C4A C7A 122.0(9)
C5A C4A C7A 120.1(9)
C4A C5A C6A 121.4(9)
C1A C6A C5A 118.4(9)
C9A C8A C13A 121.3(8)
C9A C8A S2A 120.6(7)
C13A C8A S2A 117.9(8)
C8A C9A C10A 118.7(9)
C11A C10A C9A 121.6(9)
C10A C11A C12A 118.5(8)
C10A C11A C14A 121.3(9)
C12A C11A C14A 120.1(9)
C13A C12A C11A 121.5(9)
C12A C13A C8A 118.2(9)
C20A C15A C16A 122.6(8)
C20A C15A I1A 116.5(7)
C16A C15A I1A 120.8(6)
C17A C16A C15A 118.0(8)
C18A C17A C16A 119.7(9)
C19A C18A C17A 120.5(8)
C19A C18A C21A 118.3(8)
C17A C18A C21A 121.2(9)
C18A C19A C20A 121.4(9)
C15A C20A C19A 117.7(9)
F3A C21A F2A 105.9(8)
F3A C21A F1A 106.5(8)
F2A C21A F1A 106.9(8)
F3A C21A C18A 113.0(8)
F2A C21A C18A 113.4(8)
F1A C21A C18A 110.7(8)
C23A C22A C27A 122.2(8)
C23A C22A I2A 122.0(6)
C27A C22A I2A 115.7(6)
C22A C23A C24A 119.6(8)
C23A C24A C25A 119.0(8)
C26A C25A C24A 120.8(8)
C26A C25A C28A 121.6(8)
C24A C25A C28A 117.6(8)
C25A C26A C27A 121.3(8)
C22A C27A C26A 117.1(9)
F4A C28A F5A 106.9(10)
F4A C28A F6A 107.3(9)
F5A C28A F6A 105.4(9)
F4A C28A C25A 112.9(9)
F5A C28A C25A 111.9(8)
F6A C28A C25A 111.9(9)
C30A C29A C34A 120.9(8)
C30A C29A S3A 120.5(7)
C34A C29A S3A 118.5(7)
C31A C30A C29A 119.6(9)
C30A C31A C32A 121.4(9)
C33A C32A C31A 117.4(8)
C33A C32A C35A 121.5(9)
C31A C32A C35A 121.1(9)
C34A C33A C32A 122.0(9)
C33A C34A C29A 118.6(9)
C37A C36A C41A 121.5(9)
C37A C36A S4A 119.5(8)
C41A C36A S4A 119.0(8)
C36A C37A C38A 118.6(10)
C39A C38A C37A 121.1(10)
C40A C39A C38A 120.0(9)
C40A C39A C42A 119.4(11)
C38A C39A C42A 120.6(12)
C39A C40A C41A 119.5(9)
C36A C41A C40A 119.3(10)
O5A I1A C15A 88.9(3)
O5A I1A N1A 176.2(2)
C15A I1A N1A 87.4(3)
O5A I2A C22A 87.8(3)
O5A I2A N2A 174.9(3)
C22A I2A N2A 87.8(3)
S1A N1A S2A 124.1(5)
S1A N1A I1A 116.9(4)
S2A N1A I1A 119.0(4)
S4A N2A S3A 122.1(5)
S4A N2A I2A 122.0(4)
S3A N2A I2A 115.9(4)
I2A O5A I1A 113.8(2)
O2A S1A O1A 117.1(5)
O2A S1A N1A 110.9(4)
O1A S1A N1A 107.9(4)
O2A S1A C1A 109.3(4)
O1A S1A C1A 106.3(4)
N1A S1A C1A 104.5(4)
O4A S2A O3A 119.3(4)
O4A S2A N1A 103.6(4)
O3A S2A N1A 110.4(4)
O4A S2A C8A 107.9(5)
O3A S2A C8A 108.2(4)
N1A S2A C8A 106.7(4)
O7A S3A O6A 117.4(5)
O7A S3A N2A 110.2(4)
O6A S3A N2A 105.7(4)
O7A S3A C29A 109.6(4)
O6A S3A C29A 107.3(4)
N2A S3A C29A 105.9(4)
O9A S4A O8A 118.7(4)
O9A S4A N2A 110.5(4)
O8A S4A N2A 105.9(4)
O9A S4A C36A 108.6(5)
O8A S4A C36A 106.6(5)
N2A S4A C36A 105.7(4)

loop_
_geom_bond_atom_site_label_1
_geom_bond_atom_site_label_2
_geom_bond_distance
C1A C2A 1.375(13)
C1A C6A 1.379(13)
C1A S1A 1.770(9)
C2A C3A 1.383(11)
C3A C4A 1.378(13)
C4A C5A 1.385(14)
C4A C7A 1.506(12)
C5A C6A 1.395(11)
C8A C9A 1.368(14)
C8A C13A 1.411(12)
C8A S2A 1.768(9)
C9A C10A 1.395(12)
C10A C11A 1.382(13)
C11A C12A 1.389(15)
C11A C14A 1.503(13)
C12A C13A 1.381(12)
C15A C20A 1.376(14)
C15A C16A 1.400(13)
C15A I1A 2.099(8)
C16A C17A 1.396(12)
C17A C18A 1.386(13)
C18A C19A 1.375(14)
C18A C21A 1.497(12)
C19A C20A 1.384(12)
C21A F3A 1.328(13)
C21A F2A 1.340(11)
C21A F1A 1.352(11)
C22A C23A 1.375(12)
C22A C27A 1.387(12)
C22A I2A 2.111(8)
C23A C24A 1.387(11)
C24A C25A 1.391(12)
C25A C26A 1.361(14)
C25A C28A 1.506(12)
C26A C27A 1.402(11)
C28A F4A 1.298(13)
C28A F5A 1.347(12)
C28A F6A 1.368(15)
C29A C30A 1.383(13)
C29A C34A 1.391(13)
C29A S3A 1.759(9)
C30A C31A 1.380(12)
C31A C32A 1.404(13)
C32A C33A 1.396(14)
C32A C35A 1.483(12)
C33A C34A 1.387(12)
C36A C37A 1.379(14)
C36A C41A 1.385(13)
C36A S4A 1.765(9)
C37A C38A 1.398(12)
C38A C39A 1.386(16)
C39A C40A 1.383(17)
C39A C42A 1.519(13)
C40A C41A 1.412(13)
I1A O5A 2.044(5)
I1A N1A 2.349(8)
I2A O5A 2.005(5)
I2A N2A 2.314(8)
N1A S1A 1.626(7)
N1A S2A 1.631(8)
N2A S4A 1.646(8)
N2A S3A 1.662(8)
O1A S1A 1.461(7)
O2A S1A 1.438(7)
O3A S2A 1.451(7)
O4A S2A 1.431(7)
O6A S3A 1.439(7)
O7A S3A 1.411(7)
O8A S4A 1.462(7)
O9A S4A 1.420(7)

loop_
_geom_torsion_atom_site_label_1
_geom_torsion_atom_site_label_2
_geom_torsion_atom_site_label_3
_geom_torsion_atom_site_label_4
_geom_torsion
C6A C1A C2A C3A -0.7(16)
S1A C1A C2A C3A 179.2(8)
C1A C2A C3A C4A -0.1(16)
C2A C3A C4A C5A 0.2(16)
C2A C3A C4A C7A -179.8(10)
C3A C4A C5A C6A 0.6(15)
C7A C4A C5A C6A -179.5(9)
C2A C1A C6A C5A 1.4(15)
S1A C1A C6A C5A -178.5(7)
C4A C5A C6A C1A -1.4(15)
C13A C8A C9A C10A -4.4(16)
S2A C8A C9A C10A -179.0(8)
C8A C9A C10A C11A 1.5(16)
C9A C10A C11A C12A 0.4(16)
C9A C10A C11A C14A 178.7(10)
C10A C11A C12A C13A 0.5(15)
C14A C11A C12A C13A -177.8(9)
C11A C12A C13A C8A -3.3(15)
C9A C8A C13A C12A 5.3(15)
S2A C8A C13A C12A -180.0(8)
C20A C15A C16A C17A 1.7(14)
I1A C15A C16A C17A -175.9(7)
C15A C16A C17A C18A -0.8(15)
C16A C17A C18A C19A -0.5(15)
C16A C17A C18A C21A 179.2(9)
C17A C18A C19A C20A 1.0(16)
C21A C18A C19A C20A -178.8(9)
C16A C15A C20A C19A -1.3(14)
I1A C15A C20A C19A 176.4(8)
C18A C19A C20A C15A -0.1(16)
C19A C18A C21A F3A 167.1(9)
C17A C18A C21A F3A -12.7(13)
C19A C18A C21A F2A -72.5(12)
C17A C18A C21A F2A 107.8(11)
C19A C18A C21A F1A 47.6(13)
C17A C18A C21A F1A -132.1(10)
C27A C22A C23A C24A -1.0(14)
I2A C22A C23A C24A -177.7(7)
C22A C23A C24A C25A 0.3(14)
C23A C24A C25A C26A 0.5(15)
C23A C24A C25A C28A 179.9(9)
C24A C25A C26A C27A -0.7(15)
C28A C25A C26A C27A 179.9(9)
C23A C22A C27A C26A 0.7(14)
I2A C22A C27A C26A 177.6(7)
C25A C26A C27A C22A 0.1(14)
C26A C25A C28A F4A -105.2(12)
C24A C25A C28A F4A 75.4(13)
C26A C25A C28A F5A 15.5(15)
C24A C25A C28A F5A -163.9(10)
C26A C25A C28A F6A 133.6(10)
C24A C25A C28A F6A -45.8(12)
C34A C29A C30A C31A 2.4(15)
S3A C29A C30A C31A 179.1(8)
C29A C30A C31A C32A -1.5(15)
C30A C31A C32A C33A 0.5(15)
C30A C31A C32A C35A -177.9(9)
C31A C32A C33A C34A -0.2(14)
C35A C32A C33A C34A 178.1(9)
C32A C33A C34A C29A 1.0(14)
C30A C29A C34A C33A -2.1(14)
S3A C29A C34A C33A -178.9(7)
C41A C36A C37A C38A 1.0(15)
S4A C36A C37A C38A -179.8(8)
C36A C37A C38A C39A -0.6(16)
C37A C38A C39A C40A 0.1(17)
C37A C38A C39A C42A -178.7(10)
C38A C39A C40A C41A 0.0(16)
C42A C39A C40A C41A 178.8(9)
C37A C36A C41A C40A -1.0(14)
S4A C36A C41A C40A 179.8(7)
C39A C40A C41A C36A 0.4(15)
C20A C15A I1A O5A -64.5(7)
C16A C15A I1A O5A 113.3(7)
C20A C15A I1A N1A 116.3(7)
C16A C15A I1A N1A -65.9(7)
C23A C22A I2A O5A 138.2(8)
C27A C22A I2A O5A -38.8(7)
C23A C22A I2A N2A -39.3(8)
C27A C22A I2A N2A 143.8(7)
O5A I1A N1A S1A -101(4)
C15A I1A N1A S1A -87.8(5)
O5A I1A N1A S2A 82(4)
C15A I1A N1A S2A 95.0(5)
O5A I2A N2A S4A -113(3)
C22A I2A N2A S4A -82.5(5)
O5A I2A N2A S3A 68(3)
C22A I2A N2A S3A 98.5(5)
C22A I2A O5A I1A -69.7(4)
N2A I2A O5A I1A -40(3)
C15A I1A O5A I2A -66.2(4)
N1A I1A O5A I2A -53(4)
S2A N1A S1A O2A 14.2(7)
I1A N1A S1A O2A -162.9(4)
S2A N1A S1A O1A 143.7(5)
I1A N1A S1A O1A -33.4(5)
S2A N1A S1A C1A -103.5(6)
I1A N1A S1A C1A 79.4(5)
C2A C1A S1A O2A -63.5(9)
C6A C1A S1A O2A 116.5(8)
C2A C1A S1A O1A 169.2(8)
C6A C1A S1A O1A -10.9(9)
C2A C1A S1A N1A 55.3(9)
C6A C1A S1A N1A -124.8(8)
S1A N1A S2A O4A 163.2(5)
I1A N1A S2A O4A -19.7(5)
S1A N1A S2A O3A 34.4(6)
I1A N1A S2A O3A -148.6(4)
S1A N1A S2A C8A -83.0(6)
I1A N1A S2A C8A 94.0(5)
C9A C8A S2A O4A -170.1(8)
C13A C8A S2A O4A 15.2(9)
C9A C8A S2A O3A -39.7(10)
C13A C8A S2A O3A 145.6(8)
C9A C8A S2A N1A 79.1(9)
C13A C8A S2A N1A -95.6(8)
S4A N2A S3A O7A 36.7(7)
I2A N2A S3A O7A -144.3(4)
S4A N2A S3A O6A 164.5(5)
I2A N2A S3A O6A -16.6(5)
S4A N2A S3A C29A -81.8(6)
I2A N2A S3A C29A 97.2(5)
C30A C29A S3A O7A -21.3(9)
C34A C29A S3A O7A 155.5(7)
C30A C29A S3A O6A -149.8(8)
C34A C29A S3A O6A 27.0(9)
C30A C29A S3A N2A 97.6(8)
C34A C29A S3A N2A -85.6(8)
S3A N2A S4A O9A 24.1(7)
I2A N2A S4A O9A -154.9(4)
S3A N2A S4A O8A 153.8(5)
I2A N2A S4A O8A -25.1(6)
S3A N2A S4A C36A -93.3(6)
I2A N2A S4A C36A 87.8(6)
C37A C36A S4A O9A -31.7(9)
C41A C36A S4A O9A 147.5(8)
C37A C36A S4A O8A -160.7(8)
C41A C36A S4A O8A 18.5(9)
C37A C36A S4A N2A 86.9(9)
C41A C36A S4A N2A -93.9(8)
